data_2200432
loop_
_publ_author_name
'John M. Rowland'
'Marilyn M. Olmstead'
'Pradip K. Mascharak'

_publ_contact_author 'Marilyn M. Olmstead'
_publ_section_title
;
 Chloro[<i>N,N</i>'-<i>o</i>-phenylenebis(pyridine-2-carboxamido)]cobalt(III)
 chloroform disolvate
;
_journal_issue 8
_journal_name_full 'Acta Crystallographica Section E'
_journal_page_first m368
_journal_page_last m370
_journal_paper_doi 10.1107/S160053680101193X
_journal_volume 57
_journal_year 2001
_chemical_formula_moiety 'C23 H17 Cl Co N5 O2,2 C H Cl3 '
_chemical_formula_sum 'C25 H19 Cl7 Co N5 O2'
_chemical_formula_weight 728.53
_chemical_name_common '[Co(bpb)(Cl)(pyridine)]^.^2CHCl~3~'
_chemical_name_systematic
;
 (chloroN,N'-bis(2'-pyridinecarboxamido)pyridinecobalt(III)
 2-chloroform solvate
;
_space_group_IT_number 2
_symmetry_cell_setting triclinic
_symmetry_space_group_name_Hall '-P 1'
_symmetry_space_group_name_H-M 'P -1'
_audit_creation_method SHELXL-97
_cell_angle_alpha 98.08(6)
_cell_angle_beta 90.12(5)
_cell_angle_gamma 107.44(5)
_cell_formula_units_Z 2
_cell_length_a 8.374(5)
_cell_length_b 12.762(10)
_cell_length_c 14.381(9)
_cell_measurement_reflns_used 45
_cell_measurement_temperature 130(2)
_cell_measurement_theta_max 25
_cell_measurement_theta_min 8
_cell_volume 1450.1(18)
_computing_cell_refinement P3/P4-PC
_computing_data_collection 'P3/P4-PC (Siemens, 1991)'
_computing_data_reduction 'XDISK (Siemens, 1991)'
_computing_molecular_graphics 'SHELXTL XP (Sheldrick, 1994)'
_computing_publication_material SHELXL97
_computing_structure_refinement 'SHELXL97 (Sheldrick, 1997)'
_computing_structure_solution 'SHELXS97 (Sheldrick, 1990)'
_diffrn_ambient_temperature 130(2)
_diffrn_measured_fraction_theta_full .987
_diffrn_measured_fraction_theta_max .987
_diffrn_measurement_device_type 'Siemens P4'
_diffrn_measurement_method 2\q-\w
_diffrn_radiation_monochromator 'nickel filter'
_diffrn_radiation_source 'Siemens rotating-anode'
_diffrn_radiation_type CuK\a
_diffrn_radiation_wavelength 1.54178
_diffrn_reflns_av_R_equivalents .075
_diffrn_reflns_av_sigmaI/netI .093
_diffrn_reflns_limit_h_max 9
_diffrn_reflns_limit_h_min -9
_diffrn_reflns_limit_k_max 13
_diffrn_reflns_limit_k_min -13
_diffrn_reflns_limit_l_max 15
_diffrn_reflns_limit_l_min 0
_diffrn_reflns_number 3802
_diffrn_reflns_theta_full 56.66
_diffrn_reflns_theta_max 56.66
_diffrn_reflns_theta_min 3.11
_diffrn_standards_decay_% <2.0
_diffrn_standards_interval_count 198
_diffrn_standards_number 2
_exptl_absorpt_coefficient_mu 10.87
_exptl_absorpt_correction_T_max .899
_exptl_absorpt_correction_T_min .070
_exptl_absorpt_correction_type empirical
_exptl_absorpt_process_details '(XABS2, Parkin et al., 1995)'
_exptl_crystal_colour yellow
_exptl_crystal_density_diffrn 1.669
_exptl_crystal_density_method 'not measured'
_exptl_crystal_description plate
_exptl_crystal_F_000 732
_exptl_crystal_size_max .52
_exptl_crystal_size_mid .16
_exptl_crystal_size_min .01
_refine_diff_density_max 1.090
_refine_diff_density_min -1.006
_refine_ls_extinction_method none
_refine_ls_goodness_of_fit_ref 1.025
_refine_ls_hydrogen_treatment constr
_refine_ls_matrix_type full
_refine_ls_number_parameters 361
_refine_ls_number_reflns 3802
_refine_ls_number_restraints 180
_refine_ls_restrained_S_all 1.016
_refine_ls_R_factor_all .1529
_refine_ls_R_factor_gt .0993
_refine_ls_shift/su_max .002
_refine_ls_shift/su_mean .000
_refine_ls_structure_factor_coef Fsqd
_refine_ls_weighting_details 'calc w=1/[\s^2^(Fo^2^)+(0.1923P)^2^+3.7422P] where P=(Fo^2^+2Fc^2^)/3'
_refine_ls_weighting_scheme calc
_refine_ls_wR_factor_ref .2988
_reflns_number_gt 2389
_reflns_number_total 3802
_reflns_threshold_expression I>2\s(I)
_cod_data_source_file cf6099.cif
_cod_data_source_block I
_cod_original_cell_volume 1450.1(17)
_cod_database_code 2200432
_cod_database_fobs_code 2200432

loop_
_symmetry_equiv_pos_as_xyz
'x, y, z'
'-x, -y, -z'

loop_
_atom_site_label
_atom_site_fract_x
_atom_site_fract_y
_atom_site_fract_z
_atom_site_U_iso_or_equiv
_atom_site_adp_type
_atom_site_calc_flag
_atom_site_refinement_flags
_atom_site_occupancy
_atom_site_disorder_assembly
_atom_site_disorder_group
_atom_site_type_symbol
Co .1672(2) .52429(17) .70291(12) .0281(6) Uani d . 1 . . Co
Cl1 .2222(3) .4175(3) .57623(18) .0348(8) Uani d . 1 . . Cl
O1 -.0149(10) .2395(8) .8033(6) .040(2) Uani d . 1 . . O
O2 .6467(10) .7136(7) .7331(6) .039(2) Uani d . 1 . . O
N1 -.0760(12) .4480(9) .6802(6) .030(2) Uani d U 1 . . N
N2 .1554(12) .4084(8) .7737(6) .026(2) Uani d U 1 . . N
N3 .3941(11) .5756(8) .7442(6) .028(2) Uani d U 1 . . N
N4 .2348(11) .6530(9) .6313(6) .029(2) Uani d U 1 . . N
N5 .1084(12) .6176(9) .8111(6) .032(2) Uani d U 1 . . N
C1 -.1968(14) .4766(11) .6364(8) .029(3) Uani d U 1 . . C
H1 -.1666 .5441 .6105 .035 Uiso calc R 1 . . H
C2 -.3596(15) .4124(11) .6280(9) .037(3) Uani d U 1 . . C
H2 -.4408 .4359 .5976 .045 Uiso calc R 1 . . H
C3 -.4082(15) .3117(12) .6641(9) .039(3) Uani d U 1 . . C
H3 -.5205 .2641 .6569 .047 Uiso calc R 1 . . H
C4 -.2840(16) .2852(12) .7107(9) .040(3) Uani d U 1 . . C
H4 -.3125 .2193 .7387 .048 Uiso calc R 1 . . H
C5 -.1236(13) .3510(10) .7173(7) .024(3) Uani d U 1 . . C
C6 .0157(15) .3273(11) .7694(8) .033(3) Uani d U 1 . . C
C7 .3129(15) .4166(11) .8165(8) .031(3) Uani d U 1 . . C
C8 .3423(16) .3412(11) .8698(8) .036(3) Uani d U 1 . . C
H8 .2549 .2758 .8771 .044 Uiso calc R 1 . . H
C9 .5013(16) .3619(11) .9128(8) .035(3) Uani d U 1 . . C
H9 .5226 .3108 .9495 .042 Uiso calc R 1 . . H
C10 .6293(16) .4596(12) .9008(9) .038(3) Uani d U 1 . . C
H10 .7372 .4740 .9299 .046 Uiso calc R 1 . . H
C11 .6001(15) .5340(11) .8477(8) .035(3) Uani d U 1 . . C
H11 .6856 .6007 .8414 .042 Uiso calc R 1 . . H
C12 .4417(14) .5095(10) .8030(8) .029(3) Uani d U 1 . . C
C13 .4931(15) .6676(11) .7152(8) .030(3) Uani d U 1 . . C
C14 .3991(15) .7114(12) .6526(9) .039(3) Uani d U 1 . . C
C15 .4713(17) .8052(11) .6127(9) .038(3) Uani d U 1 . . C
H15 .5860 .8454 .6270 .046 Uiso calc R 1 . . H
C16 .3784(16) .8415(12) .5518(9) .041(3) Uani d U 1 . . C
H16 .4270 .9083 .5267 .049 Uiso calc R 1 . . H
C17 .2141(16) .7792(11) .5282(8) .033(3) Uani d U 1 . . C
H17 .1484 .8008 .4850 .040 Uiso calc R 1 . . H
C18 .1481(15) .6849(11) .5690(7) .030(3) Uani d U 1 . . C
H18 .0359 .6409 .5519 .036 Uiso calc R 1 . . H
C19 .1409(15) .6083(11) .9022(8) .037(3) Uani d U 1 . . C
H19 .1929 .5544 .9139 .045 Uiso calc R 1 . . H
C20 .1022(15) .6727(11) .9768(8) .035(3) Uani d U 1 . . C
H20 .1251 .6624 1.0390 .042 Uiso calc R 1 . . H
C21 .0312(15) .7511(11) .9623(8) .036(3) Uani d U 1 . . C
H21 .0037 .7961 1.0143 .043 Uiso calc R 1 . . H
C22 -.0017(14) .7660(11) .8718(8) .036(3) Uani d U 1 . . C
H22 -.0510 .8213 .8601 .043 Uiso calc R 1 . . H
C23 .0396(14) .6980(10) .7992(8) .029(3) Uani d U 1 . . C
H23 .0182 .7082 .7367 .035 Uiso calc R 1 . . H
C24 .1005(18) .0457(13) .6934(11) .054(4) Uani d U 1 . . C
H24 .0536 .0969 .7362 .064 Uiso calc R 1 . . H
Cl2 .1501(5) .1012(4) .5887(3) .0734(14) Uani d . 1 . . Cl
Cl3 .2805(5) .0364(3) .7491(2) .0588(11) Uani d . 1 . . Cl
Cl4 -.0525(4) -.0854(3) .6714(2) .0514(10) Uani d . 1 . . Cl
C25 .6529(15) .9103(11) .8887(9) .035(3) Uani d U 1 . . C
H25 .6842 .8539 .8430 .043 Uiso calc R 1 . . H
Cl5 .4354(4) .8709(4) .8949(3) .0640(12) Uani d . 1 . . Cl
Cl6 .7282(5) 1.0403(3) .8512(2) .0620(12) Uani d . 1 . . Cl
Cl7 .7483(5) .9173(4) 1.0009(2) .0627(12) Uani d . 1 . . Cl

loop_
_atom_site_aniso_label
_atom_site_aniso_U_11
_atom_site_aniso_U_22
_atom_site_aniso_U_33
_atom_site_aniso_U_12
_atom_site_aniso_U_13
_atom_site_aniso_U_23
Co .0206(11) .0509(14) .0117(10) .0111(9) -.0089(8) .0012(8)
Cl1 .0242(15) .059(2) .0185(15) .0107(14) -.0080(12) .0025(13)
O1 .032(5) .042(6) .036(5) .000(4) -.008(4) .005(4)
O2 .023(5) .050(6) .034(5) .002(4) -.016(4) -.003(4)
N1 .025(5) .046(6) .016(4) .011(4) -.009(4) -.004(4)
N2 .033(5) .036(5) .012(4) .016(4) -.006(4) .003(4)
N3 .025(5) .036(5) .016(4) .001(4) -.015(4) -.001(4)
N4 .025(5) .048(6) .010(4) .005(4) -.004(4) -.001(4)
N5 .029(5) .050(6) .016(5) .009(5) -.008(4) .007(4)
C1 .029(6) .036(6) .021(5) .005(5) .004(5) .008(5)
C2 .026(6) .049(7) .034(6) .012(5) -.009(5) -.003(5)
C3 .017(5) .052(7) .040(6) .003(5) -.001(5) -.003(5)
C4 .037(6) .052(7) .034(6) .020(6) .005(5) .002(5)
C5 .017(5) .030(6) .019(5) .000(5) -.009(4) -.004(4)
C6 .025(6) .040(7) .028(6) .006(5) .002(5) -.001(5)
C7 .028(6) .046(7) .021(5) .013(5) -.005(5) .009(5)
C8 .036(6) .045(7) .027(6) .011(5) -.001(5) .002(5)
C9 .042(6) .046(7) .026(6) .026(6) -.009(5) .005(5)
C10 .029(6) .059(7) .031(6) .021(6) -.007(5) .005(5)
C11 .030(6) .046(7) .028(6) .012(5) -.011(5) .000(5)
C12 .026(6) .039(6) .022(5) .011(5) -.006(5) .005(5)
C13 .028(6) .043(7) .015(5) .012(5) -.014(5) -.010(5)
C14 .023(6) .047(7) .038(6) .003(5) -.003(5) -.002(5)
C15 .035(6) .037(7) .039(6) .005(5) -.009(5) .006(5)
C16 .041(7) .044(7) .037(6) .007(6) -.005(5) .015(5)
C17 .041(6) .038(6) .023(6) .014(5) -.009(5) .005(5)
C18 .028(6) .046(7) .015(5) .009(5) -.014(5) .001(5)
C19 .034(6) .051(7) .028(6) .012(5) -.007(5) .009(5)
C20 .032(6) .052(7) .022(6) .016(5) -.007(5) .003(5)
C21 .026(6) .050(7) .024(6) .002(5) -.003(5) .005(5)
C22 .025(6) .053(7) .027(6) .012(5) -.009(5) -.003(5)
C23 .025(6) .042(6) .018(5) .007(5) -.009(5) -.001(5)
C24 .050(7) .059(8) .055(7) .019(6) -.003(6) .014(6)
Cl2 .063(3) .092(3) .050(2) -.008(2) -.026(2) .029(2)
Cl3 .055(2) .076(3) .046(2) .021(2) -.0265(18) .0033(18)
Cl4 .045(2) .057(2) .049(2) .0117(18) -.0047(16) .0072(17)
C25 .034(6) .037(6) .033(6) .007(5) -.007(5) .008(5)
Cl5 .033(2) .071(3) .078(3) .0089(19) -.0001(18) -.008(2)
Cl6 .078(3) .054(3) .037(2) -.002(2) -.0026(19) .0027(16)
Cl7 .075(3) .087(3) .035(2) .042(2) -.0150(18) .0011(18)

loop_
_atom_type_symbol
_atom_type_description
_atom_type_scat_dispersion_real
_atom_type_scat_dispersion_imag
_atom_type_scat_source
C C .0181 .0091 'International Tables Vol C Tables 4.2.6.8 and 6.1.1.4'
H H .0000 .0000 'International Tables Vol C Tables 4.2.6.8 and 6.1.1.4'
N N .0311 .0180 'International Tables Vol C Tables 4.2.6.8 and 6.1.1.4'
O O .0492 .0322 'International Tables Vol C Tables 4.2.6.8 and 6.1.1.4'
Cl Cl .3639 .7018 'International Tables Vol C Tables 4.2.6.8 and 6.1.1.4'
Co Co -2.3653 3.6143 'International Tables Vol C Tables 4.2.6.8 and 6.1.1.4'

loop_
_geom_angle_atom_site_label_1
_geom_angle_atom_site_label_2
_geom_angle_atom_site_label_3
_geom_angle
_geom_angle_publ_flag
N3 Co N2 84.6(4) y
N3 Co N5 90.9(4) y
N2 Co N5 92.4(4) y
N3 Co N1 167.4(4) y
N2 Co N1 83.0(4) y
N5 Co N1 87.2(4) y
N3 Co N4 83.0(4) y
N2 Co N4 167.2(4) y
N5 Co N4 91.1(4) y
N1 Co N4 109.5(4) y
N3 Co Cl1 91.7(3) y
N2 Co Cl1 88.7(3) y
N5 Co Cl1 177.2(3) y
N1 Co Cl1 90.4(3) y
N4 Co Cl1 88.3(3) y
C1 N1 C5 117.5(10) ?
C1 N1 Co 131.1(9) ?
C5 N1 Co 111.4(7) ?
C6 N2 C7 128.4(11) ?
C6 N2 Co 118.4(8) ?
C7 N2 Co 112.8(8) ?
C13 N3 C12 126.9(10) ?
C13 N3 Co 118.6(8) ?
C12 N3 Co 114.5(8) ?
C18 N4 C14 119.5(11) ?
C18 N4 Co 130.7(8) ?
C14 N4 Co 109.8(8) ?
C23 N5 C19 115.6(10) ?
C23 N5 Co 121.7(7) ?
C19 N5 Co 122.6(9) ?
N1 C1 C2 122.4(12) ?
N1 C1 H1 118.8 ?
C2 C1 H1 118.8 ?
C1 C2 C3 120.4(12) ?
C1 C2 H2 119.8 ?
C3 C2 H2 119.8 ?
C4 C3 C2 116.4(12) ?
C4 C3 H3 121.8 ?
C2 C3 H3 121.8 ?
C5 C4 C3 121.5(13) ?
C5 C4 H4 119.3 ?
C3 C4 H4 119.3 ?
C4 C5 N1 121.8(11) ?
C4 C5 C6 123.5(12) ?
N1 C5 C6 114.6(10) ?
O1 C6 N2 129.0(12) ?
O1 C6 C5 119.1(11) ?
N2 C6 C5 111.9(11) ?
C12 C7 C8 120.0(11) ?
C12 C7 N2 114.8(10) ?
C8 C7 N2 125.2(11) ?
C7 C8 C9 119.8(12) ?
C7 C8 H8 120.1 ?
C9 C8 H8 120.1 ?
C8 C9 C10 119.2(12) ?
C8 C9 H9 120.4 ?
C10 C9 H9 120.4 ?
C11 C10 C9 121.0(12) ?
C11 C10 H10 119.5 ?
C9 C10 H10 119.5 ?
C10 C11 C12 118.7(12) ?
C10 C11 H11 120.7 ?
C12 C11 H11 120.7 ?
C7 C12 C11 121.3(11) ?
C7 C12 N3 113.3(10) ?
C11 C12 N3 125.4(12) ?
O2 C13 N3 128.4(11) ?
O2 C13 C14 120.7(12) ?
N3 C13 C14 110.9(10) ?
N4 C14 C15 119.7(12) ?
N4 C14 C13 117.5(12) ?
C15 C14 C13 122.7(11) ?
C14 C15 C16 120.6(12) ?
C14 C15 H15 119.7 ?
C16 C15 H15 119.7 ?
C17 C16 C15 119.0(13) ?
C17 C16 H16 120.5 ?
C15 C16 H16 120.5 ?
C18 C17 C16 118.2(11) ?
C18 C17 H17 120.9 ?
C16 C17 H17 120.9 ?
N4 C18 C17 122.8(11) ?
N4 C18 H18 118.6 ?
C17 C18 H18 118.6 ?
C20 C19 N5 122.9(12) ?
C20 C19 H19 118.5 ?
N5 C19 H19 118.5 ?
C21 C20 C19 119.8(12) ?
C21 C20 H20 120.1 ?
C19 C20 H20 120.1 ?
C20 C21 C22 120.0(12) ?
C20 C21 H21 120.0 ?
C22 C21 H21 120.0 ?
C23 C22 C21 117.4(13) ?
C23 C22 H22 121.3 ?
C21 C22 H22 121.3 ?
N5 C23 C22 124.1(11) ?
N5 C23 H23 117.9 ?
C22 C23 H23 117.9 ?
Cl2 C24 Cl3 110.5(8) ?
Cl2 C24 Cl4 110.6(8) ?
Cl3 C24 Cl4 110.7(9) ?
Cl2 C24 H24 108.3 ?
Cl3 C24 H24 108.3 ?
Cl4 C24 H24 108.3 ?
Cl5 C25 Cl6 110.9(7) ?
Cl5 C25 Cl7 110.2(7) ?
Cl6 C25 Cl7 108.8(7) ?
Cl5 C25 H25 109.0 ?
Cl6 C25 H25 109.0 ?
Cl7 C25 H25 109.0 ?

loop_
_geom_bond_atom_site_label_1
_geom_bond_atom_site_label_2
_geom_bond_site_symmetry_2
_geom_bond_distance
_geom_bond_publ_flag
Co N3 . 1.879(9) y
Co N2 . 1.890(9) y
Co N5 . 1.978(10) y
Co N1 . 1.980(10) y
Co N4 . 2.000(11) y
Co Cl1 . 2.252(4) y
O1 C6 . 1.242(15) ?
O2 C13 . 1.252(14) ?
N1 C1 . 1.356(15) ?
N1 C5 . 1.366(15) ?
N2 C6 . 1.304(15) ?
N2 C7 . 1.423(15) ?
N3 C13 . 1.340(16) ?
N3 C12 . 1.409(16) ?
N4 C18 . 1.332(15) ?
N4 C14 . 1.365(15) ?
N5 C23 . 1.349(16) ?
N5 C19 . 1.365(15) ?
C1 C2 . 1.359(17) ?
C1 H1 . .950 ?
C2 C3 . 1.400(19) ?
C2 H2 . .950 ?
C3 C4 . 1.385(18) ?
C3 H3 . .950 ?
C4 C5 . 1.349(17) ?
C4 H4 . .950 ?
C5 C6 . 1.511(17) ?
C7 C12 . 1.381(17) ?
C7 C8 . 1.386(18) ?
C8 C9 . 1.402(17) ?
C8 H8 . .950 ?
C9 C10 . 1.412(19) ?
C9 H9 . .950 ?
C10 C11 . 1.374(18) ?
C10 H10 . .950 ?
C11 C12 . 1.401(16) ?
C11 H11 . .950 ?
C13 C14 . 1.465(19) ?
C14 C15 . 1.373(19) ?
C15 C16 . 1.383(18) ?
C15 H15 . .950 ?
C16 C17 . 1.381(17) ?
C16 H16 . .950 ?
C17 C18 . 1.378(17) ?
C17 H17 . .950 ?
C18 H18 . .950 ?
C19 C20 . 1.358(17) ?
C19 H19 . .950 ?
C20 C21 . 1.346(18) ?
C20 H20 . .950 ?
C21 C22 . 1.380(17) ?
C21 H21 . .950 ?
C22 C23 . 1.374(17) ?
C22 H22 . .950 ?
C23 H23 . .950 ?
C24 Cl2 . 1.750(15) ?
C24 Cl3 . 1.749(15) ?
C24 Cl4 . 1.762(16) ?
C24 H24 . 1.000 ?
C25 Cl5 . 1.744(13) ?
C25 Cl6 . 1.751(13) ?
C25 Cl7 . 1.778(12) ?
C25 H25 . 1.000 ?

loop_
_geom_hbond_atom_site_label_D
_geom_hbond_atom_site_label_H
_geom_hbond_atom_site_label_A
_geom_hbond_distance_DH
_geom_hbond_distance_HA
_geom_hbond_distance_DA
_geom_hbond_angle_DHA
C24 H24 O1 1.00 2.17 3.144(19) 164.3
C25 H25 O2 1.00 2.16 3.107(16) 157.3
